data_7125436
loop_
_publ_author_name
'Hill, Anthony'
'Frogley, Benjamin'

_publ_section_title
;
 Synthesis of pyridyl carbyne complexes and their conversion to
 N-heterocyclic vinylidenes
;
_journal_name_full 'Chemical Communications'
_journal_paper_doi 10.1039/C9CC07760J
_journal_year 2019
_chemical_formula_moiety 'C24 H29 B N7 O2 W, C F3 O3 S'
_chemical_formula_sum 'C25 H29 B F3 N7 O5 S W'
_chemical_formula_weight 791.27
_space_group_crystal_system monoclinic
_space_group_IT_number 15
_space_group_name_Hall '-C 2yc'
_space_group_name_H-M_alt 'C 1 2/c 1'
_atom_sites_solution_hydrogens mixed
_audit_creation_method SHELXL-2016/6
_audit_update_record
;
2019-09-25 deposited with the CCDC.	2019-11-25 downloaded from the CCDC.
;
_cell_angle_alpha 90
_cell_angle_beta 98.5290(10)
_cell_angle_gamma 90
_cell_formula_units_Z 8
_cell_length_a 33.2746(5)
_cell_length_b 13.8436(2)
_cell_length_c 14.0874(2)
_cell_measurement_reflns_used 8823
_cell_measurement_temperature 150.0(1)
_cell_measurement_theta_max 70.8370
_cell_measurement_theta_min 4.5620
_cell_volume 6417.46(16)
_computing_cell_refinement 'CrysAlisPro 1.171.40.36a (Rigaku OD, 2018)'
_computing_data_collection 'CrysAlisPro 1.171.40.36a (Rigaku OD, 2018)'
_computing_data_reduction 'CrysAlisPro 1.171.40.36a (Rigaku OD, 2018)'
_computing_structure_refinement 'SHELXL-2016/6 (Sheldrick, 2016)'
_computing_structure_solution 'SHELXT 2014/5 (Sheldrick, 2014)'
_diffrn_ambient_temperature 150.0(1)
_diffrn_detector_area_resol_mean 8.1297
_diffrn_measured_fraction_theta_full 0.997
_diffrn_measured_fraction_theta_max 0.980
_diffrn_measurement_device_type 'SuperNova, Dual, Cu at home/near, EosS2'
_diffrn_measurement_method '\w scans'
_diffrn_radiation_type CuK\a
_diffrn_radiation_wavelength 1.54184
_diffrn_reflns_av_R_equivalents 0.0231
_diffrn_reflns_av_unetI/netI 0.0243
_diffrn_reflns_Laue_measured_fraction_full 0.997
_diffrn_reflns_Laue_measured_fraction_max 0.980
_diffrn_reflns_limit_h_max 25
_diffrn_reflns_limit_h_min -40
_diffrn_reflns_limit_k_max 16
_diffrn_reflns_limit_k_min -16
_diffrn_reflns_limit_l_max 16
_diffrn_reflns_limit_l_min -17
_diffrn_reflns_number 17705
_diffrn_reflns_point_group_measured_fraction_full 0.997
_diffrn_reflns_point_group_measured_fraction_max 0.980
_diffrn_reflns_theta_full 67.684
_diffrn_reflns_theta_max 70.998
_diffrn_reflns_theta_min 3.464
_diffrn_source 'micro-focus sealed X-ray tube'
_exptl_absorpt_coefficient_mu 7.829
_exptl_absorpt_correction_T_max 1.00000
_exptl_absorpt_correction_T_min 0.89384
_exptl_absorpt_correction_type multi-scan
_exptl_absorpt_process_details
;
CrysAlisPro 1.171.40.36a (Rigaku Oxford Diffraction, 2018)
Empirical absorption correction using spherical harmonics,
 implemented in SCALE3 ABSPACK scaling algorithm.
;
_exptl_crystal_colour 'light green'
_exptl_crystal_density_diffrn 1.638
_exptl_crystal_description plate
_exptl_crystal_F_000 3120
_exptl_crystal_size_max 0.149
_exptl_crystal_size_mid 0.087
_exptl_crystal_size_min 0.059
_refine_diff_density_max 0.440
_refine_diff_density_min -1.024
_refine_diff_density_rms 0.068
_refine_ls_extinction_method none
_refine_ls_goodness_of_fit_ref 1.016
_refine_ls_hydrogen_treatment mixed
_refine_ls_matrix_type full
_refine_ls_number_parameters 472
_refine_ls_number_reflns 6075
_refine_ls_number_restraints 114
_refine_ls_restrained_S_all 1.008
_refine_ls_R_factor_all 0.0301
_refine_ls_R_factor_gt 0.0250
_refine_ls_shift/su_max 0.002
_refine_ls_shift/su_mean 0.000
_refine_ls_structure_factor_coef Fsqd
_refine_ls_weighting_details 'w=1/[\s^2^(Fo^2^)+(0.0314P)^2^+8.4147P] where P=(Fo^2^+2Fc^2^)/3'
_refine_ls_weighting_scheme calc
_refine_ls_wR_factor_gt 0.0590
_refine_ls_wR_factor_ref 0.0613
_reflns_Friedel_coverage 0.000
_reflns_number_gt 5394
_reflns_number_total 6075
_reflns_threshold_expression 'I > 2\s(I)'
_cod_data_source_file c9cc07760j2.cif
_cod_data_source_block Compound_6
_cod_original_sg_symbol_H-M 'C 2/c'
_cod_database_code 7125436
_shelx_shelxl_version_number 2016/6
_shelx_space_group_comment
;
The symmetry employed for this shelxl refinement is uniquely defined
by the following loop, which should always be used as a source of
symmetry information in preference to the above space-group names.
They are only intended as comments.
;

loop_
_space_group_symop_operation_xyz
'x, y, z'
'-x, y, -z+1/2'
'x+1/2, y+1/2, z'
'-x+1/2, y+1/2, -z+1/2'
'-x, -y, -z'
'x, -y, z-1/2'
'-x+1/2, -y+1/2, -z'
'x+1/2, -y+1/2, z-1/2'

loop_
_atom_site_label
_atom_site_type_symbol
_atom_site_fract_x
_atom_site_fract_y
_atom_site_fract_z
_atom_site_U_iso_or_equiv
_atom_site_adp_type
_atom_site_occupancy
_atom_site_site_symmetry_order
_atom_site_calc_flag
_atom_site_refinement_flags_posn
_atom_site_refinement_flags_adp
_atom_site_refinement_flags_occupancy
_atom_site_disorder_assembly
_atom_site_disorder_group
W1 W 0.38425(2) 0.06932(2) 0.51067(2) 0.03498(5) Uani 1 1 d . . . . .
S1 S 0.38964(4) 0.53207(9) 0.31471(10) 0.0633(5) Uani 0.798(3) 1 d . . P A 1
F2 F 0.3385(3) 0.3937(5) 0.2702(8) 0.0649(19) Uani 0.798(3) 1 d . . P A 1
N3 N 0.34763(7) 0.11568(17) 0.37476(16) 0.0320(5) Uani 1 1 d . . . . .
N4 N 0.30792(7) 0.08706(16) 0.35241(17) 0.0316(5) Uani 1 1 d . . . . .
F3 F 0.3282(3) 0.5176(5) 0.1766(5) 0.0682(17) Uani 0.798(3) 1 d . . P A 1
N1 N 0.34825(8) -0.07009(17) 0.47761(18) 0.0346(5) Uani 1 1 d . . . . .
N2 N 0.30718(7) -0.06293(17) 0.44931(17) 0.0318(5) Uani 1 1 d . . . . .
O1 O 0.45831(8) -0.0140(2) 0.4200(2) 0.0621(7) Uani 1 1 d . . . . .
N6 N 0.29158(8) 0.09686(18) 0.52015(18) 0.0369(5) Uani 1 1 d . . . . .
N5 N 0.32962(9) 0.1095(2) 0.57142(18) 0.0409(6) Uani 1 1 d . . . . .
O3 O 0.4181(3) 0.4619(7) 0.3581(7) 0.086(3) Uani 0.798(3) 1 d . . P A 1
N7 N 0.43043(9) 0.3450(2) 0.5564(2) 0.0460(6) Uani 1 1 d . . . . .
O5 O 0.4064(4) 0.6025(10) 0.2573(8) 0.086(4) Uani 0.798(3) 1 d . . P A 1
C13 C 0.29096(9) -0.1521(2) 0.4341(2) 0.0351(6) Uani 1 1 d . . . . .
C1 C 0.41594(9) 0.1757(2) 0.5387(2) 0.0379(6) Uani 1 1 d . . . . .
C20 C 0.39917(10) 0.2007(2) 0.2947(2) 0.0411(7) Uani 1 1 d . . . . .
H20A H 0.402789 0.254094 0.338653 0.062 Uiso 1 1 calc R U . . .
H20B H 0.401145 0.223203 0.231084 0.062 Uiso 1 1 calc R U . . .
H20C H 0.419856 0.153243 0.313448 0.062 Uiso 1 1 calc R U . . .
O2 O 0.43400(12) -0.0100(3) 0.7021(2) 0.0910(12) Uani 1 1 d . . . . .
C23 C 0.29468(9) 0.1074(2) 0.2590(2) 0.0346(6) Uani 1 1 d . . . . .
C21 C 0.35837(9) 0.1567(2) 0.2961(2) 0.0336(6) Uani 1 1 d . . . . .
C22 C 0.32589(10) 0.1523(2) 0.2223(2) 0.0374(6) Uani 1 1 d . . . . .
H22 H 0.325298 0.175322 0.160091 0.045 Uiso 1 1 calc R U . . .
F1 F 0.37619(14) 0.4209(2) 0.1653(3) 0.0811(10) Uani 0.798(3) 1 d . . P A 1
C14 C 0.24674(10) -0.1672(2) 0.4008(3) 0.0444(7) Uani 1 1 d . . . . .
H14A H 0.231267 -0.136462 0.444605 0.067 Uiso 1 1 calc R U . . .
H14B H 0.240925 -0.235159 0.398311 0.067 Uiso 1 1 calc R U . . .
H14C H 0.239564 -0.139749 0.337977 0.067 Uiso 1 1 calc R U . . .
C2 C 0.43063(11) 0.0157(3) 0.4498(2) 0.0464(8) Uani 1 1 d . . . . .
C4 C 0.44423(10) 0.2520(2) 0.5640(2) 0.0403(7) Uani 1 1 d . . . . .
C17 C 0.28385(13) 0.1724(3) 0.6537(3) 0.0538(9) Uani 1 1 d . . . . .
H17 H 0.272277 0.203817 0.701337 0.065 Uiso 1 1 calc R U . . .
C24 C 0.25312(10) 0.0819(2) 0.2103(2) 0.0425(7) Uani 1 1 d . . . . .
H24A H 0.247864 0.014933 0.221211 0.064 Uiso 1 1 calc R U . . .
H24B H 0.251354 0.093449 0.142658 0.064 Uiso 1 1 calc R U . . .
H24C H 0.233411 0.120958 0.235852 0.064 Uiso 1 1 calc R U . . .
C16 C 0.32479(12) 0.1551(3) 0.6536(2) 0.0491(9) Uani 1 1 d . . . . .
C10 C 0.39923(11) -0.2030(3) 0.5065(2) 0.0473(8) Uani 1 1 d . . . . .
H10A H 0.413390 -0.197761 0.452112 0.071 Uiso 1 1 calc R U . . .
H10B H 0.398078 -0.269592 0.524990 0.071 Uiso 1 1 calc R U . . .
H10C H 0.413331 -0.166356 0.559008 0.071 Uiso 1 1 calc R U . . .
C11 C 0.35724(10) -0.1648(2) 0.4808(2) 0.0367(6) Uani 1 1 d . . . . .
C3 C 0.41426(13) 0.0164(3) 0.6334(3) 0.0604(10) Uani 1 1 d . . . . .
C9 C 0.38664(11) 0.3629(3) 0.5287(3) 0.0564(9) Uani 1 1 d . . . . .
H9A H 0.377052 0.328744 0.470474 0.085 Uiso 1 1 calc R U . . .
H9B H 0.382056 0.430889 0.518826 0.085 Uiso 1 1 calc R U . . .
H9C H 0.372260 0.340841 0.578872 0.085 Uiso 1 1 calc R U . . .
C12 C 0.32213(10) -0.2183(2) 0.4541(2) 0.0381(6) Uani 1 1 d . . . . .
H12 H 0.320004 -0.285241 0.450404 0.046 Uiso 1 1 calc R U . . .
O4 O 0.3634(3) 0.5657(4) 0.3788(4) 0.108(2) Uani 0.798(3) 1 d . . P A 1
C18 C 0.26343(11) 0.1341(2) 0.5695(2) 0.0439(7) Uani 1 1 d . . . . .
B1 B 0.28652(10) 0.0364(2) 0.4274(2) 0.0342(7) Uani 1 1 d . . . . .
C5 C 0.48559(11) 0.2362(3) 0.5960(3) 0.0595(10) Uani 1 1 d . . . . .
H5 H 0.495839 0.173653 0.601825 0.071 Uiso 1 1 calc R U . . .
C19 C 0.21880(11) 0.1317(3) 0.5347(3) 0.0545(9) Uani 1 1 d . . . . .
H19A H 0.213742 0.152593 0.469016 0.082 Uiso 1 1 calc R U . . .
H19B H 0.205056 0.173887 0.573370 0.082 Uiso 1 1 calc R U . . .
H19C H 0.208905 0.066945 0.539240 0.082 Uiso 1 1 calc R U . . .
C15 C 0.35956(14) 0.1786(4) 0.7297(3) 0.0691(13) Uani 1 1 d . . . . .
H15A H 0.369264 0.120546 0.762617 0.104 Uiso 1 1 calc R U . . .
H15B H 0.350722 0.223149 0.774603 0.104 Uiso 1 1 calc R U . . .
H15C H 0.381055 0.207373 0.700831 0.104 Uiso 1 1 calc R U . . .
C8 C 0.45587(14) 0.4202(3) 0.5778(3) 0.0657(11) Uani 1 1 d . . . . .
H8 H 0.445746 0.482790 0.571002 0.079 Uiso 1 1 calc R U . . .
C6 C 0.51098(12) 0.3142(4) 0.6189(4) 0.0769(14) Uani 1 1 d . . . . .
H6 H 0.538412 0.304367 0.641083 0.092 Uiso 1 1 calc R U . . .
C100 C 0.35584(15) 0.4639(4) 0.2287(4) 0.0517(11) Uani 0.798(3) 1 d . . P A 1
C7 C 0.49570(15) 0.4062(4) 0.6087(4) 0.0792(15) Uani 1 1 d . . . . .
H7 H 0.512836 0.458928 0.623251 0.095 Uiso 1 1 calc R U . . .
S2 S 0.40701(12) 0.4909(3) 0.2589(3) 0.0434(13) Uani 0.202(3) 1 d . . P A 2
O7 O 0.4259(9) 0.446(2) 0.346(2) 0.042(4) Uani 0.202(3) 1 d . . P A 2
O8 O 0.4136(12) 0.597(3) 0.248(2) 0.042(4) Uani 0.202(3) 1 d . . P A 2
C101 C 0.3533(6) 0.497(2) 0.2744(17) 0.058(4) Uani 0.202(3) 1 d . . P A 2
F5 F 0.3301(11) 0.411(3) 0.276(3) 0.068(6) Uani 0.202(3) 1 d . . P A 2
F6 F 0.3320(9) 0.544(2) 0.2007(19) 0.060(5) Uani 0.202(3) 1 d . . P A 2
O6 O 0.4086(5) 0.4353(10) 0.1797(11) 0.059(3) Uani 0.202(3) 1 d . . P A 2
F4 F 0.3467(3) 0.5514(15) 0.3461(11) 0.071(4) Uani 0.202(3) 1 d . . P A 2
H2 H 0.2539(11) 0.024(3) 0.398(3) 0.045(10) Uiso 1 1 d . . . . .

loop_
_atom_site_aniso_label
_atom_site_aniso_U_11
_atom_site_aniso_U_22
_atom_site_aniso_U_33
_atom_site_aniso_U_23
_atom_site_aniso_U_13
_atom_site_aniso_U_12
W1 0.03995(8) 0.03688(8) 0.02585(7) 0.00251(5) -0.00255(5) -0.01084(5)
S1 0.0710(9) 0.0456(6) 0.0651(9) 0.0090(6) -0.0166(7) -0.0198(6)
F2 0.048(4) 0.053(2) 0.092(4) 0.013(2) 0.006(3) -0.016(2)
N3 0.0369(13) 0.0330(12) 0.0253(11) 0.0021(9) 0.0016(9) -0.0039(9)
N4 0.0342(12) 0.0301(12) 0.0292(12) 0.0008(9) 0.0005(9) -0.0047(9)
F3 0.047(2) 0.068(4) 0.083(4) 0.017(3) -0.014(2) -0.008(2)
N1 0.0391(13) 0.0340(12) 0.0292(12) 0.0028(10) -0.0005(10) -0.0073(10)
N2 0.0364(12) 0.0290(11) 0.0290(11) 0.0004(9) 0.0011(9) -0.0088(9)
O1 0.0473(15) 0.0738(19) 0.0645(17) 0.0048(14) 0.0058(13) 0.0123(13)
N6 0.0436(14) 0.0334(12) 0.0349(13) -0.0012(10) 0.0106(11) -0.0080(10)
N5 0.0538(16) 0.0420(14) 0.0268(12) -0.0022(11) 0.0062(11) -0.0158(12)
O3 0.056(5) 0.089(6) 0.100(6) 0.051(5) -0.026(4) -0.018(3)
N7 0.0479(16) 0.0432(15) 0.0470(15) -0.0081(12) 0.0078(12) -0.0080(12)
O5 0.086(7) 0.064(4) 0.096(6) 0.031(4) -0.025(4) -0.039(4)
C13 0.0448(16) 0.0333(14) 0.0280(13) -0.0026(11) 0.0083(12) -0.0084(12)
C1 0.0381(15) 0.0438(16) 0.0307(14) 0.0016(12) 0.0014(12) -0.0035(13)
C20 0.0429(17) 0.0434(17) 0.0389(16) 0.0051(13) 0.0120(13) -0.0033(13)
O2 0.118(3) 0.087(2) 0.0521(17) 0.0278(17) -0.0416(19) -0.022(2)
C23 0.0454(16) 0.0271(13) 0.0296(14) -0.0002(11) 0.0005(12) 0.0029(11)
C21 0.0432(16) 0.0279(13) 0.0305(14) 0.0034(11) 0.0083(12) 0.0000(11)
C22 0.0506(17) 0.0354(15) 0.0256(13) 0.0055(11) 0.0035(12) 0.0041(13)
F1 0.105(3) 0.067(2) 0.075(2) -0.0082(16) 0.023(2) 0.0008(19)
C14 0.0484(19) 0.0356(16) 0.0490(18) -0.0037(14) 0.0068(15) -0.0147(13)
C2 0.049(2) 0.0464(18) 0.0402(17) 0.0074(14) -0.0051(15) -0.0028(15)
C4 0.0373(16) 0.0443(17) 0.0391(16) -0.0091(13) 0.0049(13) -0.0092(13)
C17 0.084(3) 0.0428(18) 0.0407(18) -0.0050(15) 0.0296(18) -0.0117(18)
C24 0.0481(18) 0.0363(16) 0.0382(16) 0.0012(13) -0.0095(14) 0.0007(13)
C16 0.075(2) 0.0467(18) 0.0296(15) -0.0079(13) 0.0202(15) -0.0215(17)
C10 0.0506(19) 0.0447(18) 0.0439(18) 0.0063(14) -0.0017(14) 0.0037(15)
C11 0.0468(17) 0.0345(15) 0.0287(14) 0.0027(11) 0.0054(12) -0.0023(12)
C3 0.075(3) 0.056(2) 0.046(2) 0.0078(17) -0.0080(19) -0.0235(19)
C9 0.060(2) 0.051(2) 0.057(2) -0.0052(17) 0.0012(18) 0.0083(17)
C12 0.0531(18) 0.0303(14) 0.0316(14) -0.0013(12) 0.0086(13) -0.0061(13)
O4 0.180(7) 0.065(3) 0.076(4) -0.012(3) 0.016(4) 0.004(4)
C18 0.058(2) 0.0326(15) 0.0449(17) 0.0016(13) 0.0201(15) -0.0051(13)
B1 0.0361(17) 0.0318(16) 0.0337(16) 0.0001(13) 0.0016(13) -0.0068(13)
C5 0.0325(17) 0.067(2) 0.075(3) -0.021(2) -0.0036(17) -0.0039(16)
C19 0.059(2) 0.0456(19) 0.064(2) 0.0035(17) 0.0260(18) 0.0046(16)
C15 0.090(3) 0.087(3) 0.0315(17) -0.0164(18) 0.0137(19) -0.037(3)
C8 0.073(3) 0.047(2) 0.077(3) -0.0160(19) 0.013(2) -0.0215(19)
C6 0.0323(19) 0.099(4) 0.098(4) -0.035(3) 0.004(2) -0.017(2)
C100 0.042(2) 0.047(3) 0.065(3) 0.009(2) 0.002(2) -0.0062(18)
C7 0.072(3) 0.073(3) 0.095(4) -0.031(3) 0.018(3) -0.040(2)
S2 0.034(2) 0.045(2) 0.052(2) 0.0034(17) 0.0085(16) -0.0019(15)
O7 0.035(9) 0.036(7) 0.056(6) 0.002(5) 0.014(6) 0.008(6)
O8 0.046(9) 0.051(6) 0.027(7) 0.003(6) -0.005(7) -0.015(6)
C101 0.030(6) 0.088(11) 0.056(9) 0.009(7) 0.004(7) -0.005(6)
F5 0.041(11) 0.094(13) 0.073(11) 0.025(10) 0.025(9) 0.000(9)
F6 0.029(7) 0.079(15) 0.068(9) 0.008(9) -0.005(7) -0.008(9)
O6 0.056(8) 0.055(7) 0.065(7) -0.002(5) 0.006(6) -0.007(6)
F4 0.027(5) 0.122(12) 0.064(8) 0.000(7) 0.011(5) 0.024(6)

loop_
_atom_type_symbol
_atom_type_description
_atom_type_scat_dispersion_real
_atom_type_scat_dispersion_imag
_atom_type_scat_source
C C 0.0181 0.0091 'International Tables Vol C Tables 4.2.6.8 and 6.1.1.4'
H H 0.0000 0.0000 'International Tables Vol C Tables 4.2.6.8 and 6.1.1.4'
B B 0.0090 0.0039 'International Tables Vol C Tables 4.2.6.8 and 6.1.1.4'
N N 0.0311 0.0180 'International Tables Vol C Tables 4.2.6.8 and 6.1.1.4'
O O 0.0492 0.0322 'International Tables Vol C Tables 4.2.6.8 and 6.1.1.4'
F F 0.0727 0.0534 'International Tables Vol C Tables 4.2.6.8 and 6.1.1.4'
S S 0.3331 0.5567 'International Tables Vol C Tables 4.2.6.8 and 6.1.1.4'
W W -5.4734 5.5774 'International Tables Vol C Tables 4.2.6.8 and 6.1.1.4'

loop_
_geom_angle_atom_site_label_1
_geom_angle_atom_site_label_2
_geom_angle_atom_site_label_3
_geom_angle
C1 W1 C3 84.82(14)
C1 W1 C2 86.26(14)
C3 W1 C2 85.27(17)
C1 W1 N5 101.38(12)
C3 W1 N5 95.27(16)
C2 W1 N5 172.35(12)
C1 W1 N3 100.41(11)
C3 W1 N3 174.74(12)
C2 W1 N3 95.57(11)
N5 W1 N3 83.21(9)
C1 W1 N1 176.26(12)
C3 W1 N1 92.66(12)
C2 W1 N1 90.78(12)
N5 W1 N1 81.58(10)
N3 W1 N1 82.15(9)
O4 S1 O3 112.3(5)
O4 S1 O5 117.5(6)
O3 S1 O5 114.6(7)
O4 S1 C100 102.6(4)
O3 S1 C100 103.9(5)
O5 S1 C100 103.6(5)
C21 N3 N4 107.4(2)
C21 N3 W1 131.3(2)
N4 N3 W1 120.31(17)
C23 N4 N3 109.1(2)
C23 N4 B1 130.5(3)
N3 N4 B1 120.4(2)
C11 N1 N2 106.7(2)
C11 N1 W1 135.3(2)
N2 N1 W1 117.97(18)
C13 N2 N1 109.8(2)
C13 N2 B1 128.7(2)
N1 N2 B1 121.1(2)
C18 N6 N5 109.7(3)
C18 N6 B1 130.4(3)
N5 N6 B1 119.5(3)
C16 N5 N6 107.1(3)
C16 N5 W1 131.7(2)
N6 N5 W1 121.05(19)
C8 N7 C4 121.2(3)
C8 N7 C9 119.6(3)
C4 N7 C9 119.2(3)
N2 C13 C12 107.7(3)
N2 C13 C14 122.1(3)
C12 C13 C14 130.3(3)
C4 C1 W1 173.9(3)
C21 C20 H20A 109.5
C21 C20 H20B 109.5
H20A C20 H20B 109.5
C21 C20 H20C 109.5
H20A C20 H20C 109.5
H20B C20 H20C 109.5
N4 C23 C22 107.7(3)
N4 C23 C24 122.9(3)
C22 C23 C24 129.4(3)
N3 C21 C22 109.2(3)
N3 C21 C20 122.6(3)
C22 C21 C20 128.2(3)
C23 C22 C21 106.6(3)
C23 C22 H22 126.7
C21 C22 H22 126.7
C13 C14 H14A 109.5
C13 C14 H14B 109.5
H14A C14 H14B 109.5
C13 C14 H14C 109.5
H14A C14 H14C 109.5
H14B C14 H14C 109.5
O1 C2 W1 176.2(3)
N7 C4 C5 118.4(3)
N7 C4 C1 118.5(3)
C5 C4 C1 123.1(3)
C18 C17 C16 107.0(3)
C18 C17 H17 126.5
C16 C17 H17 126.5
C23 C24 H24A 109.5
C23 C24 H24B 109.5
H24A C24 H24B 109.5
C23 C24 H24C 109.5
H24A C24 H24C 109.5
H24B C24 H24C 109.5
N5 C16 C17 108.9(3)
N5 C16 C15 122.7(4)
C17 C16 C15 128.3(3)
C11 C10 H10A 109.5
C11 C10 H10B 109.5
H10A C10 H10B 109.5
C11 C10 H10C 109.5
H10A C10 H10C 109.5
H10B C10 H10C 109.5
N1 C11 C12 109.7(3)
N1 C11 C10 123.5(3)
C12 C11 C10 126.8(3)
O2 C3 W1 174.7(4)
N7 C9 H9A 109.5
N7 C9 H9B 109.5
H9A C9 H9B 109.5
N7 C9 H9C 109.5
H9A C9 H9C 109.5
H9B C9 H9C 109.5
C13 C12 C11 106.1(3)
C13 C12 H12 127.0
C11 C12 H12 127.0
N6 C18 C17 107.4(3)
N6 C18 C19 123.6(3)
C17 C18 C19 129.0(3)
N4 B1 N6 109.5(2)
N4 B1 N2 107.8(3)
N6 B1 N2 108.9(2)
N4 B1 H2 110.0(19)
N6 B1 H2 112.4(19)
N2 B1 H2 108.0(19)
C6 C5 C4 119.4(4)
C6 C5 H5 120.3
C4 C5 H5 120.3
C18 C19 H19A 109.5
C18 C19 H19B 109.5
H19A C19 H19B 109.5
C18 C19 H19C 109.5
H19A C19 H19C 109.5
H19B C19 H19C 109.5
C16 C15 H15A 109.5
C16 C15 H15B 109.5
H15A C15 H15B 109.5
C16 C15 H15C 109.5
H15A C15 H15C 109.5
H15B C15 H15C 109.5
C7 C8 N7 121.2(4)
C7 C8 H8 119.4
N7 C8 H8 119.4
C7 C6 C5 119.9(4)
C7 C6 H6 120.1
C5 C6 H6 120.1
F2 C100 F3 110.4(6)
F2 C100 F1 105.5(5)
F3 C100 F1 105.1(6)
F2 C100 S1 111.3(6)
F3 C100 S1 113.3(4)
F1 C100 S1 110.8(4)
C8 C7 C6 119.9(4)
C8 C7 H7 120.0
C6 C7 H7 120.0
O6 S2 O7 113.1(12)
O6 S2 O8 116.7(13)
O7 S2 O8 117(2)
O6 S2 C101 106.2(11)
O7 S2 C101 103.2(14)
O8 S2 C101 97.5(18)
F4 C101 F6 100(2)
F4 C101 F5 108(2)
F6 C101 F5 101(2)
F4 C101 S2 113.3(15)
F6 C101 S2 110.0(19)
F5 C101 S2 121(2)

loop_
_geom_bond_atom_site_label_1
_geom_bond_atom_site_label_2
_geom_bond_distance
W1 C1 1.820(3)
W1 C3 2.003(4)
W1 C2 2.015(4)
W1 N5 2.193(3)
W1 N3 2.207(2)
W1 N1 2.283(2)
S1 O4 1.423(8)
S1 O3 1.429(7)
S1 O5 1.432(11)
S1 C100 1.794(6)
F2 C100 1.310(9)
N3 C21 1.340(4)
N3 N4 1.371(3)
N4 C23 1.354(4)
N4 B1 1.529(4)
F3 C100 1.319(9)
N1 C11 1.344(4)
N1 N2 1.369(4)
N2 C13 1.351(4)
N2 B1 1.548(4)
O1 C2 1.144(4)
N6 C18 1.349(4)
N6 N5 1.372(4)
N6 B1 1.539(4)
N5 C16 1.349(4)
N7 C8 1.347(5)
N7 C4 1.365(4)
N7 C9 1.472(5)
C13 C12 1.382(4)
C13 C14 1.491(4)
C1 C4 1.425(4)
C20 C21 1.491(4)
C20 H20A 0.9600
C20 H20B 0.9600
C20 H20C 0.9600
O2 C3 1.146(5)
C23 C22 1.376(4)
C23 C24 1.492(4)
C21 C22 1.385(4)
C22 H22 0.9300
F1 C100 1.338(7)
C14 H14A 0.9600
C14 H14B 0.9600
C14 H14C 0.9600
C4 C5 1.400(5)
C17 C18 1.381(5)
C17 C16 1.383(6)
C17 H17 0.9300
C24 H24A 0.9600
C24 H24B 0.9600
C24 H24C 0.9600
C16 C15 1.492(5)
C10 C11 1.488(5)
C10 H10A 0.9600
C10 H10B 0.9600
C10 H10C 0.9600
C11 C12 1.387(4)
C9 H9A 0.9600
C9 H9B 0.9600
C9 H9C 0.9600
C12 H12 0.9300
C18 C19 1.494(5)
B1 H2 1.12(3)
C5 C6 1.379(6)
C5 H5 0.9300
C19 H19A 0.9600
C19 H19B 0.9600
C19 H19C 0.9600
C15 H15A 0.9600
C15 H15B 0.9600
C15 H15C 0.9600
C8 C7 1.346(7)
C8 H8 0.9300
C6 C7 1.371(7)
C6 H6 0.9300
C7 H7 0.9300
S2 O6 1.362(15)
S2 O7 1.43(3)
S2 O8 1.49(4)
S2 C101 1.83(2)
C101 F4 1.31(3)
C101 F6 1.34(4)
C101 F5 1.41(4)

loop_
_smtbx_masks_void_nr
_smtbx_masks_void_average_x
_smtbx_masks_void_average_y
_smtbx_masks_void_average_z
_smtbx_masks_void_volume
_smtbx_masks_void_count_electrons
1 0.000 -0.238 0.250 125.6 39.0
2 0.000 0.238 0.750 125.6 38.9
3 0.500 0.262 0.250 125.6 39.0
4 0.500 0.738 0.750 125.6 38.9
